data_7036443
loop_
_publ_author_name
'G\'omez-Iglesias, Patricia'
'Guyon, Fabrice'
'Khatyr, Abderrahim'
'Ulrich, Gilles'
'Knorr, Michael'
'Mart\'in-Alvarez, Jose Miguel'
'Miguel, Daniel'
'Villafa\~ne, Fernando'

_publ_section_title
;
 Luminescent rhenium(i) tricarbonyl complexes with pyrazolylamidino
 ligands: photophysical, electrochemical, and computational studies.
;
_journal_issue 40
_journal_name_full 'Dalton transactions (Cambridge, England : 2003)'
_journal_page_first 17516
_journal_page_last 17528
_journal_paper_doi 10.1039/c5dt02793d
_journal_volume 44
_journal_year 2015
_chemical_formula_moiety 'C8 H7 Cl N3 O3 Re'
_chemical_formula_sum 'C8 H7 Cl N3 O3 Re'
_chemical_formula_weight 414.82
_chemical_name_systematic
;
 ?
;
_space_group_crystal_system triclinic
_space_group_IT_number 2
_space_group_name_Hall '-P 1'
_space_group_name_H-M_alt 'P -1'
_symmetry_space_group_name_Hall '-P 1'
_symmetry_space_group_name_H-M 'P -1'
_atom_sites_solution_hydrogens geom
_atom_sites_solution_primary direct
_audit_creation_date 2015-02-17
_audit_creation_method
;
Olex2 1.2
(compiled 2015.01.26 svn.r3150 for OlexSys, GUI svn.r4998)
;
_audit_update_record
;
2015-09-08 deposited with the CCDC.
2015-09-08 downloaded from the CCDC.
;
_cell_angle_alpha 103.633(6)
_cell_angle_beta 103.439(7)
_cell_angle_gamma 104.924(7)
_cell_formula_units_Z 2
_cell_length_a 6.5720(6)
_cell_length_b 9.0667(7)
_cell_length_c 10.3877(7)
_cell_measurement_reflns_used 1727
_cell_measurement_temperature 566(2)
_cell_measurement_theta_max 74.9690
_cell_measurement_theta_min 4.6080
_cell_volume 552.20(9)
_computing_cell_refinement
'CrysAlisPro, Agilent Technologies, Version 1.171.37.35 (release 13-08-2014 CrysAlis171 .NET) (compiled Aug 13 2014,18:06:01)'
_computing_data_collection
;
CrysAlisPro, Agilent Technologies,
Version 1.171.37.35 (release 13-08-2014 CrysAlis171 .NET)
(compiled Aug 13 2014,18:06:01)
;
_computing_data_reduction
'CrysAlisPro, Agilent Technologies, Version 1.171.37.35 (release 13-08-2014 CrysAlis171 .NET) (compiled Aug 13 2014,18:06:01)'
_computing_molecular_graphics 'Olex2 (Dolomanov et al., 2009)'
_computing_publication_material 'Olex2 (Dolomanov et al., 2009)'
_computing_structure_refinement 'ShelXL (Sheldrick, 2008)'
_computing_structure_solution 'ShelXT (Sheldrick, 2015)'
_diffrn_ambient_temperature 566.15
_diffrn_detector 'CCD plate'
_diffrn_detector_area_resol_mean 10.4757
_diffrn_detector_type Atlas
_diffrn_measured_fraction_theta_full 0.983
_diffrn_measured_fraction_theta_max 0.938
_diffrn_measurement_details
;
  1 omega   15.00  113.00   1.0000    1.2250
omega____ theta____ kappa____ phi______ frames
    -       40.9313   57.0000  -30.0000 98

  2 omega   69.00   95.00   1.0000    4.9000
omega____ theta____ kappa____ phi______ frames
    -      112.0000  -45.0000  -30.0000 26

  3 omega   43.00   93.00   1.0000    4.9000
omega____ theta____ kappa____ phi______ frames
    -      112.0000  -45.0000   60.0000 50

  4 omega   59.00   91.00   1.0000    4.9000
omega____ theta____ kappa____ phi______ frames
    -      112.0000  -30.0000  120.0000 32

  5 omega   47.00   98.00   1.0000    4.9000
omega____ theta____ kappa____ phi______ frames
    -      112.0000  -94.0000   90.0000 51

  6 omega   39.00  112.00   1.0000    4.9000
omega____ theta____ kappa____ phi______ frames
    -      112.0000 -125.0000   60.0000 73

  7 omega   41.00   94.00   1.0000    4.9000
omega____ theta____ kappa____ phi______ frames
    -      112.0000  -94.0000  -60.0000 53

  8 omega   37.00   77.00   1.0000    4.9000
omega____ theta____ kappa____ phi______ frames
    -      112.0000  -30.0000  -90.0000 40

  9 omega   48.00  109.00   1.0000    4.9000
omega____ theta____ kappa____ phi______ frames
    -      112.0000  -94.0000 -180.0000 61

 10 omega   36.00   91.00   1.0000    4.9000
omega____ theta____ kappa____ phi______ frames
    -      112.0000  -30.0000 -180.0000 55

 11 omega   86.00  174.00   1.0000    4.9000
omega____ theta____ kappa____ phi______ frames
    -      112.0000   45.0000 -180.0000 88

 12 omega   86.00  171.00   1.0000    4.9000
omega____ theta____ kappa____ phi______ frames
    -      112.0000   45.0000   90.0000 85

 13 omega   13.00  117.00   1.0000    1.2250
omega____ theta____ kappa____ phi______ frames
    -       40.9313   77.0000 -150.0000 104

 14 omega    1.00   81.00   1.0000    1.2250
omega____ theta____ kappa____ phi______ frames
    -       40.9313  -99.0000   90.0000 80
;
_diffrn_measurement_device 'four-circle diffractometer'
_diffrn_measurement_device_type 'SuperNova, Dual, Cu at zero, Atlas'
_diffrn_measurement_method '\w scans'
_diffrn_orient_matrix_UB_11 0.2238531000
_diffrn_orient_matrix_UB_12 0.1377575000
_diffrn_orient_matrix_UB_13 0.0594359000
_diffrn_orient_matrix_UB_21 0.1037460000
_diffrn_orient_matrix_UB_22 -0.1068949000
_diffrn_orient_matrix_UB_23 -0.0833672000
_diffrn_orient_matrix_UB_31 -0.0658267000
_diffrn_orient_matrix_UB_32 0.0625464000
_diffrn_orient_matrix_UB_33 -0.1237725000
_diffrn_radiation_monochromator mirror
_diffrn_radiation_probe x-ray
_diffrn_radiation_type CuK\a
_diffrn_radiation_wavelength 1.54184
_diffrn_reflns_av_R_equivalents 0.0702
_diffrn_reflns_av_unetI/netI 0.0965
_diffrn_reflns_laue_measured_fraction_full 0.983
_diffrn_reflns_laue_measured_fraction_max 0.938
_diffrn_reflns_limit_h_max 7
_diffrn_reflns_limit_h_min -8
_diffrn_reflns_limit_k_max 11
_diffrn_reflns_limit_k_min -7
_diffrn_reflns_limit_l_max 11
_diffrn_reflns_limit_l_min -13
_diffrn_reflns_number 3085
_diffrn_reflns_point_group_measured_fraction_full 0.983
_diffrn_reflns_point_group_measured_fraction_max 0.938
_diffrn_reflns_theta_full 67.684
_diffrn_reflns_theta_max 75.766
_diffrn_reflns_theta_min 4.611
_diffrn_source 'sealed X-ray tube'
_diffrn_source_type 'SuperNova (Cu) X-ray Source'
_exptl_absorpt_coefficient_mu 23.758
_exptl_absorpt_correction_T_max 0.532
_exptl_absorpt_correction_T_min 0.155
_exptl_absorpt_correction_type gaussian
_exptl_absorpt_process_details
;
CrysAlisPro, Agilent Technologies,
Version 1.171.37.35 (release 13-08-2014 CrysAlis171 .NET)
(compiled Aug 13 2014,18:06:01)
Numerical absorption correction based on gaussian integration over
            a multifaceted crystal model
Empirical absorption correction using spherical harmonics,
 implemented in SCALE3 ABSPACK scaling algorithm.
;
_exptl_crystal_colour yellow
_exptl_crystal_density_diffrn 2.495
_exptl_crystal_description prism
_exptl_crystal_F_000 384
_exptl_crystal_size_max 0.2694
_exptl_crystal_size_mid 0.172
_exptl_crystal_size_min 0.0731
_refine_diff_density_max 1.536
_refine_diff_density_min -1.752
_refine_diff_density_rms 0.294
_refine_ls_extinction_coef 0.0104(6)
_refine_ls_extinction_expression Fc^*^=kFc[1+0.001xFc^2^\l^3^/sin(2\q)]^-1/4^
_refine_ls_extinction_method SHELXL
_refine_ls_goodness_of_fit_ref 1.066
_refine_ls_hydrogen_treatment constr
_refine_ls_matrix_type full
_refine_ls_number_parameters 147
_refine_ls_number_reflns 2158
_refine_ls_number_restraints 0
_refine_ls_restrained_S_all 1.066
_refine_ls_R_factor_all 0.0551
_refine_ls_R_factor_gt 0.0473
_refine_ls_shift/su_max 0.000
_refine_ls_shift/su_mean 0.000
_refine_ls_structure_factor_coef Fsqd
_refine_ls_weighting_details 'w=1/[\s^2^(Fo^2^)+(0.0389P)^2^] where P=(Fo^2^+2Fc^2^)/3'
_refine_ls_weighting_scheme calc
_refine_ls_wR_factor_gt 0.1032
_refine_ls_wR_factor_ref 0.1100
_reflns_Friedel_coverage 0.000
_reflns_number_gt 1893
_reflns_number_total 2158
_reflns_threshold_expression 'I > 2\s(I)'
_cod_data_source_file c5dt02793d2.cif
_cod_data_source_block 1
_cod_depositor_comments 'Adding full bibliography for 7036443--7036445.cif.'
_cod_original_cell_volume 552.19(8)
_cod_database_code 7036443
_shelxl_version_number 2013-3
_chemical_oxdiff_formula 'C8 H6 Cl1 N3 O3 Re1'
_shelx_space_group_comment
;
The symmetry employed for this shelxl refinement is uniquely defined
by the following loop, which should always be used as a source of
symmetry information in preference to the above space-group names.
They are only intended as comments.
;
_reflns_odcompleteness_completeness 98.53
_reflns_odcompleteness_iscentric 1
_reflns_odcompleteness_theta 66.97
_olex2_refinement_description
;
1. Fixed Uiso
 At 1.2 times of:
  All C(H) groups, All N(H) groups
 At 1.5 times of:
  All C(H,H,H) groups
2.a Aromatic/amide H refined with riding coordinates:
 C11(H11), C12(H12), C13(H13), N3(H3)
2.b Idealised Me refined as rotating group:
 C22(H22a,H22b,H22c)
;
_olex2_submission_special_instructions 'No special instructions were received'

loop_
_space_group_symop_operation_xyz
'x, y, z'
'-x, -y, -z'

loop_
_atom_site_label
_atom_site_type_symbol
_atom_site_fract_x
_atom_site_fract_y
_atom_site_fract_z
_atom_site_U_iso_or_equiv
_atom_site_adp_type
_atom_site_occupancy
_atom_site_site_symmetry_order
_atom_site_calc_flag
_atom_site_refinement_flags_posn
C1 C 0.6803(18) 0.1202(11) 0.7985(10) 0.035(2) Uani 1 1 d .
C2 C 0.4408(18) 0.1939(14) 0.9588(15) 0.043(2) Uani 1 1 d .
C3 C 0.234(2) 0.0325(14) 0.6870(13) 0.045(2) Uani 1 1 d .
C11 C 0.5055(19) 0.2507(13) 0.4883(10) 0.038(2) Uani 1 1 d .
H11 H 0.3987 0.1525 0.4329 0.046 Uiso 1 1 calc R
C12 C 0.634(2) 0.3585(15) 0.4370(10) 0.042(2) Uani 1 1 d .
H12 H 0.6330 0.3444 0.3451 0.050 Uiso 1 1 calc R
C13 C 0.7606(19) 0.4872(14) 0.5503(12) 0.042(2) Uani 1 1 d .
H13 H 0.8616 0.5807 0.5508 0.050 Uiso 1 1 calc R
C21 C 0.7957(16) 0.5420(11) 0.8059(10) 0.0307(17) Uani 1 1 d .
C22 C 0.957(2) 0.7032(13) 0.8473(13) 0.048(2) Uani 1 1 d .
H22A H 0.9956 0.7522 0.9462 0.071 Uiso 1 1 calc GR
H22B H 0.8930 0.7673 0.7997 0.071 Uiso 1 1 calc GR
H22C H 1.0871 0.6961 0.8233 0.071 Uiso 1 1 calc GR
Cl1 Cl 0.2065(4) 0.3872(3) 0.7767(2) 0.0380(5) Uani 1 1 d .
N1 N 0.5554(13) 0.3064(8) 0.6230(7) 0.0245(13) Uani 1 1 d .
N2 N 0.7122(13) 0.4547(10) 0.6637(8) 0.0294(15) Uani 1 1 d .
N3 N 0.7169(14) 0.4687(9) 0.8850(8) 0.0307(15) Uani 1 1 d .
H3 H 0.7621 0.5137 0.9738 0.037 Uiso 1 1 calc R
O1 O 0.8005(16) 0.0511(10) 0.8009(9) 0.0479(18) Uani 1 1 d .
O2 O 0.4302(19) 0.1702(13) 1.0644(10) 0.060(3) Uani 1 1 d .
O3 O 0.0957(19) -0.0878(11) 0.6235(12) 0.066(3) Uani 1 1 d .
Re1 Re 0.47074(7) 0.23224(4) 0.79248(4) 0.0292(2) Uani 1 1 d .

loop_
_atom_site_aniso_label
_atom_site_aniso_U_11
_atom_site_aniso_U_22
_atom_site_aniso_U_33
_atom_site_aniso_U_23
_atom_site_aniso_U_13
_atom_site_aniso_U_12
C1 0.040(5) 0.034(4) 0.034(4) 0.016(4) 0.017(4) 0.009(4)
C2 0.027(5) 0.043(5) 0.073(7) 0.030(5) 0.022(5) 0.017(4)
C3 0.042(6) 0.047(6) 0.055(6) 0.026(5) 0.022(5) 0.018(5)
C11 0.043(6) 0.043(5) 0.028(4) 0.007(4) 0.013(4) 0.018(4)
C12 0.058(7) 0.059(6) 0.023(4) 0.014(4) 0.019(4) 0.036(6)
C13 0.041(5) 0.058(6) 0.050(6) 0.036(5) 0.030(5) 0.025(5)
C21 0.028(4) 0.031(4) 0.038(4) 0.014(4) 0.012(4) 0.012(4)
C22 0.045(6) 0.035(5) 0.048(6) 0.004(4) 0.005(5) 0.004(5)
Cl1 0.0414(13) 0.0426(11) 0.0398(11) 0.0155(9) 0.0182(10) 0.0228(10)
N1 0.030(4) 0.025(3) 0.020(3) 0.007(2) 0.010(3) 0.009(3)
N2 0.024(4) 0.037(4) 0.029(4) 0.014(3) 0.010(3) 0.009(3)
N3 0.035(4) 0.030(4) 0.024(3) 0.005(3) 0.005(3) 0.012(3)
O1 0.051(5) 0.043(4) 0.054(5) 0.014(4) 0.016(4) 0.024(4)
O2 0.081(7) 0.074(6) 0.047(5) 0.038(5) 0.039(5) 0.029(5)
O3 0.064(7) 0.033(4) 0.075(7) -0.001(4) 0.020(5) -0.008(4)
Re1 0.0360(3) 0.0276(3) 0.0289(3) 0.01097(16) 0.01515(17) 0.01231(17)

loop_
_atom_type_symbol
_atom_type_description
_atom_type_scat_dispersion_real
_atom_type_scat_dispersion_imag
_atom_type_scat_source
C C 0.0181 0.0091 'International Tables Vol C Tables 4.2.6.8 and 6.1.1.4'
H H 0.0000 0.0000 'International Tables Vol C Tables 4.2.6.8 and 6.1.1.4'
Cl Cl 0.3639 0.7018 'International Tables Vol C Tables 4.2.6.8 and 6.1.1.4'
N N 0.0311 0.0180 'International Tables Vol C Tables 4.2.6.8 and 6.1.1.4'
O O 0.0492 0.0322 'International Tables Vol C Tables 4.2.6.8 and 6.1.1.4'
Re Re -5.2083 5.8923 'International Tables Vol C Tables 4.2.6.8 and 6.1.1.4'

loop_
_exptl_crystal_face_index_h
_exptl_crystal_face_index_k
_exptl_crystal_face_index_l
_exptl_crystal_face_perp_dist
_exptl_oxdiff_crystal_face_indexfrac_h
_exptl_oxdiff_crystal_face_indexfrac_k
_exptl_oxdiff_crystal_face_indexfrac_l
_exptl_oxdiff_crystal_face_x
_exptl_oxdiff_crystal_face_y
_exptl_oxdiff_crystal_face_z
0 -5 5 0.0321 -0.0030 -4.9971 4.9979 -0.3920 0.1172 -0.9310
0 5 -5 0.0411 0.0030 4.9971 -4.9979 0.3920 -0.1172 0.9310
0 5 0 0.0923 0.0010 4.9968 0.0033 0.6888 -0.5343 0.3121
0 -5 0 0.0233 -0.0010 -4.9968 -0.0033 -0.6888 0.5343 -0.3121
-4 3 3 0.1025 -4.0009 2.9993 3.0003 -0.3041 -0.9858 0.0796
4 -3 -3 0.0695 4.0009 -2.9993 -3.0003 0.3041 0.9858 -0.0796
-2 4 -4 0.1031 -1.9976 3.9984 -3.9995 -0.1341 -0.3012 0.8766
2 -4 4 0.0861 1.9976 -3.9984 3.9995 0.1341 0.3012 -0.8766

loop_
_geom_angle_atom_site_label_1
_geom_angle_atom_site_label_2
_geom_angle_atom_site_label_3
_geom_angle
O1 C1 Re1 178.6(9)
O2 C2 Re1 177.5(10)
O3 C3 Re1 179.0(12)
C12 C11 H11 124.4
N1 C11 H11 124.4
N1 C11 C12 111.2(10)
C11 C12 H12 127.4
C13 C12 C11 105.1(8)
C13 C12 H12 127.4
C12 C13 H13 126.3
C12 C13 N2 107.4(9)
N2 C13 H13 126.3
N2 C21 C22 117.5(8)
N3 C21 C22 127.8(10)
N3 C21 N2 114.7(8)
C21 C22 H22A 109.5
C21 C22 H22B 109.5
C21 C22 H22C 109.5
H22A C22 H22B 109.5
H22A C22 H22C 109.5
H22B C22 H22C 109.5
C11 N1 N2 106.4(7)
C11 N1 Re1 139.2(7)
N2 N1 Re1 114.4(5)
C13 N2 C21 132.0(9)
N1 N2 C13 109.8(8)
N1 N2 C21 118.1(7)
C21 N3 H3 120.3
C21 N3 Re1 119.5(7)
Re1 N3 H3 120.3
C1 Re1 C3 89.9(5)
C1 Re1 Cl1 176.8(2)
C1 Re1 N1 89.9(3)
C1 Re1 N3 95.0(4)
C2 Re1 C1 87.9(4)
C2 Re1 C3 89.5(5)
C2 Re1 Cl1 95.0(3)
C2 Re1 N1 170.7(4)
C2 Re1 N3 97.8(4)
C3 Re1 Cl1 91.5(4)
C3 Re1 N1 99.6(4)
C3 Re1 N3 171.4(4)
N1 Re1 Cl1 87.0(2)
N3 Re1 Cl1 83.3(2)
N3 Re1 N1 73.3(3)

loop_
_geom_bond_atom_site_label_1
_geom_bond_atom_site_label_2
_geom_bond_distance
C1 O1 1.127(14)
C1 Re1 1.908(11)
C2 O2 1.180(15)
C2 Re1 1.885(12)
C3 O3 1.151(17)
C3 Re1 1.928(13)
C11 H11 0.9300
C11 C12 1.409(15)
C11 N1 1.300(12)
C12 H12 0.9300
C12 C13 1.355(18)
C13 H13 0.9300
C13 N2 1.366(11)
C21 C22 1.462(14)
C21 N2 1.399(13)
C21 N3 1.289(12)
C22 H22A 0.9600
C22 H22B 0.9600
C22 H22C 0.9600
Cl1 Re1 2.500(2)
N1 N2 1.365(11)
N1 Re1 2.164(6)
N3 H3 0.8600
N3 Re1 2.158(8)

loop_
_geom_torsion_atom_site_label_1
_geom_torsion_atom_site_label_2
_geom_torsion_atom_site_label_3
_geom_torsion_atom_site_label_4
_geom_torsion
C11 C12 C13 N2 1.5(12)
C11 N1 N2 C13 -1.2(11)
C11 N1 N2 C21 180.0(8)
C12 C11 N1 N2 2.2(12)
C12 C11 N1 Re1 -176.0(7)
C12 C13 N2 C21 178.3(10)
C12 C13 N2 N1 -0.2(11)
C22 C21 N2 C13 4.0(16)
C22 C21 N2 N1 -177.5(9)
C22 C21 N3 Re1 177.9(9)
N1 C11 C12 C13 -2.4(13)
N2 C21 N3 Re1 -1.3(11)
N3 C21 N2 C13 -176.8(10)
N3 C21 N2 N1 1.7(12)
Re1 N1 N2 C13 177.5(6)
Re1 N1 N2 C21 -1.3(10)
